data_2230033
loop_
_publ_author_name
'Yuan, Ai-lin'
'Zheng, Chun-ling'
'Zhuang, Ling-hua'
'Wang, Chang-sheng'
'Wang, Guo-wei'

_publ_section_title
;
 1,1'-[(1,3-Dihydroxypropane-2,2-diyl)dimethylene]dipyridinium
 bis(hexafluorophosphate)
;
_journal_coeditor_code IM2266
_journal_issue 5
_journal_name_full 'Acta Crystallographica Section E'
_journal_page_first o1104
_journal_paper_doi 10.1107/S1600536811013080
_journal_volume 67
_journal_year 2011
_chemical_formula_iupac 'C15 H20 N2 O2 2+ , 2 P F6 -'
_chemical_formula_moiety 'C15 H20 N2 O2 2+ , 2(F6 P -)'
_chemical_formula_sum 'C15 H20 F12 N2 O2 P2'
_chemical_formula_weight 550.27
_chemical_melting_point_gt 508
_chemical_melting_point_lt 510
_chemical_name_systematic
;
1,1'-[(1,3-Dihydroxypropane-2,2-diyl)dimethylene]dipyridinium
bis(hexafluorophosphate)
;
_space_group_IT_number 14
_symmetry_cell_setting monoclinic
_symmetry_space_group_name_Hall '-P 2yn'
_symmetry_space_group_name_H-M 'P 1 21/n 1'
_atom_sites_solution_hydrogens geom
_atom_sites_solution_primary direct
_atom_sites_solution_secondary difmap
_cell_angle_alpha 90.00
_cell_angle_beta 95.17(3)
_cell_angle_gamma 90.00
_cell_formula_units_Z 4
_cell_length_a 11.955(2)
_cell_length_b 13.796(3)
_cell_length_c 12.707(3)
_cell_measurement_reflns_used 25
_cell_measurement_temperature 293(2)
_cell_measurement_theta_max 13
_cell_measurement_theta_min 9
_cell_volume 2087.3(8)
_computing_cell_refinement 'CAD-4 EXPRESS (Enraf--Nonius, 1994)'
_computing_data_collection 'CAD-4 EXPRESS (Enraf--Nonius, 1994)'
_computing_data_reduction 'XCAD4 (Harms & Wocadlo,1995)'
_computing_molecular_graphics 'SHELXTL (Sheldrick, 2008)'
_computing_publication_material 'SHELXTL (Sheldrick, 2008)'
_computing_structure_refinement 'SHELXL97 (Sheldrick, 2008)'
_computing_structure_solution 'SHELXS97 (Sheldrick, 2008)'
_diffrn_ambient_temperature 293(2)
_diffrn_measured_fraction_theta_full 0.998
_diffrn_measured_fraction_theta_max 0.998
_diffrn_measurement_device_type 'Enraf--Nonius CAD-4 diffractometer'
_diffrn_measurement_method \w/2\q
_diffrn_radiation_monochromator graphite
_diffrn_radiation_source 'fine-focus sealed tube'
_diffrn_radiation_type MoK\a
_diffrn_radiation_wavelength 0.71073
_diffrn_reflns_av_R_equivalents 0.0310
_diffrn_reflns_av_sigmaI/netI 0.0406
_diffrn_reflns_limit_h_max 14
_diffrn_reflns_limit_h_min 0
_diffrn_reflns_limit_k_max 16
_diffrn_reflns_limit_k_min 0
_diffrn_reflns_limit_l_max 15
_diffrn_reflns_limit_l_min -15
_diffrn_reflns_number 4027
_diffrn_reflns_theta_full 25.39
_diffrn_reflns_theta_max 25.39
_diffrn_reflns_theta_min 2.18
_diffrn_standards_decay_% 1
_diffrn_standards_interval_count 200
_diffrn_standards_interval_time 120
_diffrn_standards_number 3
_exptl_absorpt_coefficient_mu 0.331
_exptl_absorpt_correction_T_max 0.9677
_exptl_absorpt_correction_T_min 0.9072
_exptl_absorpt_correction_type psi-scan
_exptl_absorpt_process_details '(North <i>et al.</i>, 1968)'
_exptl_crystal_colour colorless
_exptl_crystal_density_diffrn 1.751
_exptl_crystal_density_method 'not measured'
_exptl_crystal_description block
_exptl_crystal_F_000 1112
_exptl_crystal_size_max 0.30
_exptl_crystal_size_mid 0.20
_exptl_crystal_size_min 0.10
_refine_diff_density_max 0.361
_refine_diff_density_min -0.263
_refine_ls_extinction_coef 0.0115(12)
_refine_ls_extinction_expression Fc^*^=kFc[1+0.001xFc^2^\l^3^/sin(2\q)]^-1/4^
_refine_ls_extinction_method SHELXL
_refine_ls_goodness_of_fit_ref 1.037
_refine_ls_hydrogen_treatment constr
_refine_ls_matrix_type full
_refine_ls_number_parameters 372
_refine_ls_number_reflns 3835
_refine_ls_number_restraints 0
_refine_ls_restrained_S_all 1.037
_refine_ls_R_factor_all 0.0877
_refine_ls_R_factor_gt 0.0527
_refine_ls_shift/su_max 0.000
_refine_ls_shift/su_mean 0.000
_refine_ls_structure_factor_coef Fsqd
_refine_ls_weighting_details 'calc w=1/[\s^2^(Fo^2^)+(0.0676P)^2^+0.8940P] where P=(Fo^2^+2Fc^2^)/3'
_refine_ls_weighting_scheme calc
_refine_ls_wR_factor_gt 0.1220
_refine_ls_wR_factor_ref 0.1409
_reflns_number_gt 2564
_reflns_number_total 3835
_reflns_threshold_expression I>2\s(I)
_cod_data_source_file im2266.cif
_cod_data_source_block I
_cod_original_cell_volume 2087.3(7)
_cod_original_sg_symbol_H-M 'P 21/n'
_cod_database_code 2230033
_cod_database_fobs_code 2230033

loop_
_symmetry_equiv_pos_as_xyz
'x, y, z'
'-x+1/2, y+1/2, -z+1/2'
'-x, -y, -z'
'x-1/2, -y-1/2, z-1/2'

loop_
_atom_site_type_symbol
_atom_site_label
_atom_site_fract_x
_atom_site_fract_y
_atom_site_fract_z
_atom_site_U_iso_or_equiv
_atom_site_adp_type
_atom_site_calc_flag
_atom_site_refinement_flags
_atom_site_occupancy
_atom_site_disorder_assembly
_atom_site_disorder_group
C C1 0.7687(3) 0.3662(2) 0.7039(3) 0.0524(8) Uani d . 1 . .
H H1B 0.8189 0.3301 0.6679 0.063 Uiso calc R 1 . .
C C2 0.6564(3) 0.3615(3) 0.6737(3) 0.0634(10) Uani d . 1 . .
H H2B 0.6302 0.3240 0.6158 0.076 Uiso calc R 1 . .
C C3 0.5825(3) 0.4116(3) 0.7286(3) 0.0684(11) Uani d . 1 . .
H H3A 0.5056 0.4069 0.7100 0.082 Uiso calc R 1 . .
C C4 0.6229(3) 0.4692(3) 0.8114(3) 0.0659(10) Uani d . 1 . .
H H4A 0.5738 0.5046 0.8492 0.079 Uiso calc R 1 . .
C C5 0.7352(3) 0.4739(3) 0.8378(3) 0.0523(8) Uani d . 1 . .
H H5A 0.7630 0.5135 0.8934 0.063 Uiso calc R 1 . .
C C6 0.9277(3) 0.4206(2) 0.8207(2) 0.0443(7) Uani d . 1 . .
H H6A 0.9569 0.3568 0.8060 0.053 Uiso calc R 1 . .
H H6B 0.9362 0.4296 0.8967 0.053 Uiso calc R 1 . .
C C7 0.9999(2) 0.4972(2) 0.7698(2) 0.0366(7) Uani d . 1 . .
C C8 0.9657(3) 0.5992(2) 0.7975(3) 0.0491(8) Uani d . 1 . .
H H8A 1.0165 0.6459 0.7703 0.059 Uiso calc R 1 . .
H H8B 0.8903 0.6127 0.7662 0.059 Uiso calc R 1 . .
C C9 0.9929(3) 0.4856(2) 0.6495(2) 0.0457(8) Uani d . 1 . .
H H9A 0.9157 0.4930 0.6198 0.055 Uiso calc R 1 . .
H H9B 1.0380 0.5349 0.6191 0.055 Uiso calc R 1 . .
C C10 1.1185(2) 0.4719(2) 0.8195(2) 0.0416(7) Uani d . 1 . .
H H10A 1.1182 0.4741 0.8958 0.050 Uiso calc R 1 . .
H H10B 1.1355 0.4058 0.8004 0.050 Uiso calc R 1 . .
C C11 1.2419(3) 0.6103(2) 0.8503(3) 0.0504(8) Uani d . 1 . .
H H11A 1.2049 0.6237 0.9100 0.060 Uiso calc R 1 . .
C C12 1.3296(3) 0.6672(3) 0.8268(3) 0.0621(10) Uani d . 1 . .
H H12A 1.3531 0.7187 0.8706 0.074 Uiso calc R 1 . .
C C13 1.3824(3) 0.6479(3) 0.7383(3) 0.0649(10) Uani d . 1 . .
H H13A 1.4421 0.6862 0.7213 0.078 Uiso calc R 1 . .
C C14 1.3471(3) 0.5719(3) 0.6748(3) 0.0609(10) Uani d . 1 . .
H H14A 1.3821 0.5587 0.6140 0.073 Uiso calc R 1 . .
C C15 1.2606(3) 0.5161(2) 0.7011(3) 0.0496(8) Uani d . 1 . .
H H15A 1.2369 0.4639 0.6584 0.060 Uiso calc R 1 . .
F F1 0.8561(10) 0.3151(7) 0.4690(8) 0.077(2) Uani d P 0.700(19) A 1
F F2 0.8566(7) 0.0817(6) 0.4416(8) 0.095(2) Uani d P 0.700(19) A 1
F F3 0.7337(10) 0.1917(9) 0.4717(10) 0.111(4) Uani d P 0.700(19) A 1
F F4 0.9805(9) 0.2016(13) 0.4446(10) 0.156(5) Uani d P 0.700(19) A 1
F F1' 0.886(3) 0.3061(18) 0.448(2) 0.107(10) Uani d P 0.300(19) A 2
F F2' 0.867(3) 0.0966(17) 0.4638(19) 0.174(13) Uani d P 0.300(19) A 2
F F3' 0.742(2) 0.2191(19) 0.455(3) 0.111(8) Uani d P 0.300(19) A 2
F F4' 1.0133(16) 0.1966(19) 0.4436(13) 0.083(4) Uani d P 0.300(19) A 2
F F5 0.8379(3) 0.2040(2) 0.33183(18) 0.1135(10) Uani d . 1 A .
F F6 0.8902(3) 0.19322(18) 0.57857(18) 0.1019(9) Uani d . 1 A .
F F7 0.7615(12) 0.6122(8) 0.5469(9) 0.134(4) Uani d P 0.700(19) A 1
F F8 0.5398(6) 0.7270(5) 0.5386(7) 0.087(2) Uani d P 0.700(19) A 1
F F9 0.5816(5) 0.5722(6) 0.5350(8) 0.079(2) Uani d P 0.700(19) A 1
F F10 0.7152(4) 0.7742(5) 0.5546(4) 0.0600(16) Uani d P 0.700(19) A 1
F F7' 0.783(3) 0.620(3) 0.5484(16) 0.144(13) Uani d P 0.300(19) A 2
F F8' 0.5348(13) 0.701(2) 0.5434(19) 0.152(11) Uani d P 0.300(19) A 2
F F9' 0.631(4) 0.558(2) 0.535(2) 0.211(15) Uani d P 0.300(19) A 2
F F10' 0.710(2) 0.7468(16) 0.5498(16) 0.178(15) Uani d P 0.300(19) A 2
F F11 0.6508(2) 0.67341(18) 0.41995(16) 0.0884(8) Uani d . 1 A .
F F12 0.6571(2) 0.6637(2) 0.66872(17) 0.0994(9) Uani d . 1 A .
N N1 0.8068(2) 0.42241(18) 0.78490(19) 0.0401(6) Uani d . 1 . .
N N2 1.2088(2) 0.53542(17) 0.78851(19) 0.0391(6) Uani d . 1 . .
O O1 0.9697(2) 0.60654(18) 0.91006(18) 0.0683(7) Uani d . 1 . .
H H1A 0.9511 0.6613 0.9264 0.102 Uiso calc R 1 . .
O O2 1.0330(2) 0.39234(18) 0.62617(18) 0.0614(7) Uani d . 1 . .
H H2A 1.0300 0.3852 0.5619 0.092 Uiso calc R 1 . .
P P1 0.86380(8) 0.19842(7) 0.45439(7) 0.0540(3) Uani d . 1 . .
P P2 0.65577(8) 0.66706(6) 0.54479(6) 0.0474(3) Uani d . 1 . .

loop_
_atom_site_aniso_label
_atom_site_aniso_U_11
_atom_site_aniso_U_22
_atom_site_aniso_U_33
_atom_site_aniso_U_12
_atom_site_aniso_U_13
_atom_site_aniso_U_23
C1 0.061(2) 0.0469(19) 0.050(2) -0.0083(17) 0.0084(16) -0.0058(16)
C2 0.065(3) 0.060(2) 0.063(2) -0.017(2) -0.0047(19) -0.0065(19)
C3 0.049(2) 0.069(3) 0.085(3) -0.007(2) -0.005(2) 0.012(2)
C4 0.055(2) 0.071(3) 0.073(3) 0.006(2) 0.0133(19) 0.003(2)
C5 0.056(2) 0.055(2) 0.0466(19) 0.0023(17) 0.0099(16) 0.0003(16)
C6 0.0475(19) 0.0442(18) 0.0407(17) 0.0027(15) 0.0015(14) 0.0090(14)
C7 0.0403(17) 0.0352(16) 0.0338(15) -0.0004(13) 0.0009(12) 0.0023(12)
C8 0.053(2) 0.0432(19) 0.050(2) 0.0045(15) 0.0001(15) 0.0020(15)
C9 0.0509(19) 0.051(2) 0.0345(16) -0.0036(15) -0.0014(14) 0.0063(14)
C10 0.0473(18) 0.0388(17) 0.0377(16) -0.0003(14) -0.0014(13) 0.0045(13)
C11 0.054(2) 0.052(2) 0.0449(19) -0.0033(16) 0.0038(15) -0.0099(15)
C12 0.055(2) 0.060(2) 0.071(3) -0.0092(18) 0.0026(19) -0.0154(19)
C13 0.049(2) 0.058(2) 0.089(3) -0.0039(18) 0.015(2) 0.006(2)
C14 0.051(2) 0.071(3) 0.063(2) 0.0043(19) 0.0186(18) -0.001(2)
C15 0.048(2) 0.054(2) 0.0475(19) 0.0074(16) 0.0065(15) -0.0106(16)
F1 0.109(5) 0.053(3) 0.066(4) 0.004(3) -0.012(4) 0.003(2)
F2 0.141(5) 0.050(3) 0.088(5) 0.010(3) -0.032(3) -0.037(3)
F3 0.079(4) 0.123(8) 0.137(6) -0.047(5) 0.039(4) -0.036(6)
F4 0.027(5) 0.255(9) 0.188(7) 0.012(5) 0.012(4) -0.044(6)
F1' 0.15(2) 0.068(11) 0.107(14) -0.060(13) 0.004(11) -0.009(8)
F2' 0.40(3) 0.052(9) 0.055(8) -0.032(11) -0.054(11) -0.024(7)
F3' 0.058(11) 0.084(11) 0.194(18) 0.014(10) 0.019(10) 0.027(10)
F4' 0.014(8) 0.159(11) 0.076(7) 0.005(7) 0.009(5) -0.018(6)
F5 0.157(3) 0.137(3) 0.0422(14) 0.001(2) -0.0148(15) -0.0030(14)
F6 0.180(3) 0.0738(16) 0.0473(14) 0.0147(17) -0.0141(15) -0.0025(11)
F7 0.088(6) 0.116(6) 0.196(9) 0.047(4) -0.005(5) -0.029(5)
F8 0.100(6) 0.066(3) 0.094(4) 0.035(3) 0.009(3) -0.011(2)
F9 0.095(4) 0.056(4) 0.087(4) -0.028(2) 0.010(2) -0.005(3)
F10 0.088(3) 0.043(3) 0.050(2) -0.032(2) 0.0108(17) -0.0115(18)
F7' 0.085(12) 0.27(3) 0.083(11) 0.101(15) 0.022(8) 0.049(13)
F8' 0.034(8) 0.29(3) 0.130(14) -0.055(12) 0.014(7) 0.024(15)
F9' 0.47(5) 0.050(9) 0.121(15) -0.05(2) 0.08(3) -0.008(8)
F10' 0.35(4) 0.089(12) 0.075(8) -0.151(17) 0.050(11) -0.032(7)
F11 0.131(2) 0.0975(18) 0.0378(12) -0.0269(16) 0.0152(12) -0.0127(11)
F12 0.151(2) 0.109(2) 0.0386(13) -0.0268(18) 0.0083(13) 0.0125(12)
N1 0.0438(15) 0.0395(14) 0.0369(13) -0.0014(12) 0.0040(11) 0.0062(11)
N2 0.0394(14) 0.0395(14) 0.0378(14) 0.0011(11) -0.0003(11) -0.0022(11)
O1 0.094(2) 0.0608(16) 0.0497(15) 0.0114(14) 0.0054(13) -0.0156(12)
O2 0.0687(16) 0.0663(17) 0.0485(14) 0.0037(13) 0.0019(12) -0.0185(12)
P1 0.0626(7) 0.0553(6) 0.0426(5) -0.0065(5) -0.0043(4) -0.0053(4)
P2 0.0626(6) 0.0428(5) 0.0374(5) -0.0009(4) 0.0071(4) -0.0009(4)

loop_
_atom_type_symbol
_atom_type_description
_atom_type_scat_dispersion_real
_atom_type_scat_dispersion_imag
_atom_type_scat_source
C C 0.0033 0.0016 'International Tables Vol C Tables 4.2.6.8 and 6.1.1.4'
H H 0.0000 0.0000 'International Tables Vol C Tables 4.2.6.8 and 6.1.1.4'
N N 0.0061 0.0033 'International Tables Vol C Tables 4.2.6.8 and 6.1.1.4'
O O 0.0106 0.0060 'International Tables Vol C Tables 4.2.6.8 and 6.1.1.4'
F F 0.0171 0.0103 'International Tables Vol C Tables 4.2.6.8 and 6.1.1.4'
P P 0.1023 0.0942 'International Tables Vol C Tables 4.2.6.8 and 6.1.1.4'

loop_
_geom_angle_atom_site_label_1
_geom_angle_atom_site_label_2
_geom_angle_atom_site_label_3
_geom_angle_site_symmetry_1
_geom_angle_site_symmetry_3
_geom_angle
_geom_angle_publ_flag
N1 C1 C2 . . 120.2(3) ?
N1 C1 H1B . . 119.9 ?
C2 C1 H1B . . 119.9 ?
C3 C2 C1 . . 119.9(4) ?
C3 C2 H2B . . 120.0 ?
C1 C2 H2B . . 120.0 ?
C2 C3 C4 . . 119.2(4) ?
C2 C3 H3A . . 120.4 ?
C4 C3 H3A . . 120.4 ?
C5 C4 C3 . . 119.4(4) ?
C5 C4 H4A . . 120.3 ?
C3 C4 H4A . . 120.3 ?
N1 C5 C4 . . 120.9(3) ?
N1 C5 H5A . . 119.5 ?
C4 C5 H5A . . 119.5 ?
N1 C6 C7 . . 115.4(2) ?
N1 C6 H6A . . 108.4 ?
C7 C6 H6A . . 108.4 ?
N1 C6 H6B . . 108.4 ?
C7 C6 H6B . . 108.4 ?
H6A C6 H6B . . 107.5 ?
C8 C7 C9 . . 109.6(2) ?
C8 C7 C10 . . 111.9(2) ?
C9 C7 C10 . . 110.6(2) ?
C8 C7 C6 . . 111.5(3) ?
C9 C7 C6 . . 111.3(2) ?
C10 C7 C6 . . 101.7(2) ?
O1 C8 C7 . . 108.2(2) ?
O1 C8 H8A . . 110.1 ?
C7 C8 H8A . . 110.1 ?
O1 C8 H8B . . 110.1 ?
C7 C8 H8B . . 110.1 ?
H8A C8 H8B . . 108.4 ?
O2 C9 C7 . . 108.4(2) ?
O2 C9 H9A . . 110.0 ?
C7 C9 H9A . . 110.0 ?
O2 C9 H9B . . 110.0 ?
C7 C9 H9B . . 110.0 ?
H9A C9 H9B . . 108.4 ?
N2 C10 C7 . . 115.2(2) ?
N2 C10 H10A . . 108.5 ?
C7 C10 H10A . . 108.5 ?
N2 C10 H10B . . 108.5 ?
C7 C10 H10B . . 108.5 ?
H10A C10 H10B . . 107.5 ?
N2 C11 C12 . . 120.6(3) ?
N2 C11 H11A . . 119.7 ?
C12 C11 H11A . . 119.7 ?
C11 C12 C13 . . 119.3(3) ?
C11 C12 H12A . . 120.4 ?
C13 C12 H12A . . 120.4 ?
C14 C13 C12 . . 119.7(3) ?
C14 C13 H13A . . 120.1 ?
C12 C13 H13A . . 120.1 ?
C15 C14 C13 . . 119.5(3) ?
C15 C14 H14A . . 120.2 ?
C13 C14 H14A . . 120.2 ?
N2 C15 C14 . . 120.6(3) ?
N2 C15 H15A . . 119.7 ?
C14 C15 H15A . . 119.7 ?
C1 N1 C5 . . 120.4(3) ?
C1 N1 C6 . . 118.9(3) ?
C5 N1 C6 . . 120.5(3) ?
C11 N2 C15 . . 120.3(3) ?
C11 N2 C10 . . 119.3(3) ?
C15 N2 C10 . . 120.4(3) ?
C8 O1 H1A . . 109.5 ?
C9 O2 H2A . . 109.5 ?
F2' P1 F3' . . 102.4(17) ?
F2' P1 F1' . . 168.1(19) ?
F3' P1 F1' . . 89.3(15) ?
F2' P1 F5 . . 97.8(10) ?
F4 P1 F5 . . 91.1(5) ?
F4 P1 F6 . . 88.8(5) ?
F5 P1 F6 . . 179.74(18) ?
F4 P1 F3 . . 176.7(8) ?
F5 P1 F3 . . 91.9(5) ?
F6 P1 F3 . . 88.2(5) ?
F4 P1 F2 . . 93.8(8) ?
F5 P1 F2 . . 86.9(4) ?
F6 P1 F2 . . 93.4(4) ?
F3 P1 F2 . . 85.0(5) ?
F4 P1 F1 . . 92.6(8) ?
F5 P1 F1 . . 93.2(4) ?
F6 P1 F1 . . 86.5(4) ?
F3 P1 F1 . . 88.6(6) ?
F2 P1 F1 . . 173.6(5) ?
F2' P1 F4' . . 88.2(16) ?
F3' P1 F4' . . 168.9(13) ?
F1' P1 F4' . . 80.2(15) ?
F10' P2 F8' . . 102.6(19) ?
F10' P2 F9' . . 160(3) ?
F8' P2 F9' . . 96.8(16) ?
F7 P2 F12 . . 92.0(5) ?
F7 P2 F9 . . 92.9(7) ?
F12 P2 F9 . . 90.6(4) ?
F7 P2 F11 . . 90.1(5) ?
F12 P2 F11 . . 177.84(16) ?
F9 P2 F11 . . 89.8(4) ?
F7 P2 F8 . . 178.3(6) ?
F12 P2 F8 . . 89.7(3) ?
F9 P2 F8 . . 86.9(4) ?
F11 P2 F8 . . 88.2(3) ?
F7 P2 F10 . . 95.5(6) ?
F12 P2 F10 . . 89.1(2) ?
F9 P2 F10 . . 171.5(3) ?
F11 P2 F10 . . 90.2(2) ?
F8 P2 F10 . . 84.6(3) ?
F10' P2 F7' . . 82.6(18) ?
F8' P2 F7' . . 174.6(16) ?
F9' P2 F7' . . 78(2) ?

loop_
_geom_bond_atom_site_label_1
_geom_bond_atom_site_label_2
_geom_bond_site_symmetry_2
_geom_bond_distance
_geom_bond_publ_flag
C1 N1 . 1.336(4) ?
C1 C2 . 1.364(5) ?
C1 H1B . 0.9300 ?
C2 C3 . 1.362(6) ?
C2 H2B . 0.9300 ?
C3 C4 . 1.372(6) ?
C3 H3A . 0.9300 ?
C4 C5 . 1.356(5) ?
C4 H4A . 0.9300 ?
C5 N1 . 1.339(4) ?
C5 H5A . 0.9300 ?
C6 N1 . 1.476(4) ?
C6 C7 . 1.542(4) ?
C6 H6A . 0.9700 ?
C6 H6B . 0.9700 ?
C7 C8 . 1.516(4) ?
C7 C9 . 1.532(4) ?
C7 C10 . 1.539(4) ?
C8 O1 . 1.430(4) ?
C8 H8A . 0.9700 ?
C8 H8B . 0.9700 ?
C9 O2 . 1.414(4) ?
C9 H9A . 0.9700 ?
C9 H9B . 0.9700 ?
C10 N2 . 1.472(4) ?
C10 H10A . 0.9700 ?
C10 H10B . 0.9700 ?
C11 N2 . 1.336(4) ?
C11 C12 . 1.364(5) ?
C11 H11A . 0.9300 ?
C12 C13 . 1.365(5) ?
C12 H12A . 0.9300 ?
C13 C14 . 1.365(5) ?
C13 H13A . 0.9300 ?
C14 C15 . 1.355(5) ?
C14 H14A . 0.9300 ?
C15 N2 . 1.346(4) ?
C15 H15A . 0.9300 ?
F1 P1 . 1.624(10) ?
F2 P1 . 1.620(9) ?
F3 P1 . 1.593(12) ?
F4 P1 . 1.412(10) ?
F1' P1 . 1.51(2) ?
F2' P1 . 1.41(2) ?
F3' P1 . 1.49(2) ?
F4' P1 . 1.805(18) ?
F5 P1 . 1.562(2) ?
F6 P1 . 1.583(2) ?
F7 P2 . 1.471(12) ?
F8 P2 . 1.610(6) ?
F9 P2 . 1.580(8) ?
F10 P2 . 1.639(7) ?
F7' P2 . 1.65(3) ?
F8' P2 . 1.517(19) ?
F9' P2 . 1.54(3) ?
F10' P2 . 1.276(19) ?
F11 P2 . 1.585(2) ?
F12 P2 . 1.574(2) ?
O1 H1A . 0.8200 ?
O2 H2A . 0.8200 ?

loop_
_geom_hbond_atom_site_label_D
_geom_hbond_atom_site_label_H
_geom_hbond_atom_site_label_A
_geom_hbond_site_symmetry_A
_geom_hbond_distance_DH
_geom_hbond_distance_HA
_geom_hbond_distance_DA
_geom_hbond_angle_DHA
C6 H6B O1 . 0.97 2.47 2.831(5) 102
C10 H10B O2 . 0.97 2.44 2.796(5) 102
O1 H1A F8 4_676 0.82 2.29 2.898(8) 131
O2 H2A F1 . 0.82 2.49 2.973(11) 119
C1 H1B F6 . 0.93 2.40 3.280(4) 158
C11 H11A F10 4_676 0.93 2.31 3.087(7) 141

loop_
_geom_torsion_atom_site_label_1
_geom_torsion_atom_site_label_2
_geom_torsion_atom_site_label_3
_geom_torsion_atom_site_label_4
_geom_torsion_site_symmetry_1
_geom_torsion_site_symmetry_2
_geom_torsion_site_symmetry_3
_geom_torsion_site_symmetry_4
_geom_torsion
_geom_torsion_publ_flag
N1 C1 C2 C3 . . . . -2.2(6) ?
C1 C2 C3 C4 . . . . 2.3(6) ?
C2 C3 C4 C5 . . . . -0.8(6) ?
C3 C4 C5 N1 . . . . -0.8(6) ?
N1 C6 C7 C8 . . . . 63.2(3) ?
N1 C6 C7 C9 . . . . -59.6(3) ?
N1 C6 C7 C10 . . . . -177.4(2) ?
C9 C7 C8 O1 . . . . 178.2(2) ?
C10 C7 C8 O1 . . . . -58.7(3) ?
C6 C7 C8 O1 . . . . 54.4(3) ?
C8 C7 C9 O2 . . . . 175.8(2) ?
C10 C7 C9 O2 . . . . 51.9(3) ?
C6 C7 C9 O2 . . . . -60.4(3) ?
C8 C7 C10 N2 . . . . -59.2(3) ?
C9 C7 C10 N2 . . . . 63.4(3) ?
C6 C7 C10 N2 . . . . -178.3(2) ?
N2 C11 C12 C13 . . . . 1.0(5) ?
C11 C12 C13 C14 . . . . -0.1(6) ?
C12 C13 C14 C15 . . . . -0.6(6) ?
C13 C14 C15 N2 . . . . 0.6(5) ?
C2 C1 N1 C5 . . . . 0.6(5) ?
C2 C1 N1 C6 . . . . 175.6(3) ?
C4 C5 N1 C1 . . . . 0.9(5) ?
C4 C5 N1 C6 . . . . -174.0(3) ?
C7 C6 N1 C1 . . . . 92.4(3) ?
C7 C6 N1 C5 . . . . -92.7(3) ?
C12 C11 N2 C15 . . . . -1.0(5) ?
C12 C11 N2 C10 . . . . 176.3(3) ?
C14 C15 N2 C11 . . . . 0.2(5) ?
C14 C15 N2 C10 . . . . -177.1(3) ?
C7 C10 N2 C11 . . . . 95.2(3) ?
C7 C10 N2 C15 . . . . -87.5(3) ?
